data_2001586
loop_
_publ_author_name
'Cheung, K.-K.'
'Echevarria, A.'
'Galembeck, S.'
'Maciel, M. A. M.'
'Miller, J.'
'Rumjanek, V. M.'
'Simas, A. M.'

_publ_section_title
;
 Mesoionic compounds. 4. Structure of
 1,4,5-triphenyl-1,2,4-triazolium-3-thiolate
;
_journal_issue 6
_journal_name_full 'Acta Crystallographica Section C'
_journal_page_first 1092
_journal_page_last 1094
_journal_paper_doi 10.1107/S0108270192012642
_journal_volume 49
_journal_year 1993
_chemical_formula_sum 'C20 H15 N3 S'
_chemical_formula_weight 329.43
_symmetry_cell_setting monoclinic
_symmetry_space_group_name_Hall '-P 2ybc'
_symmetry_space_group_name_H-M 'P 1 21/c 1'
_cell_angle_alpha 90
_cell_angle_beta 118.36(4)
_cell_angle_gamma 90
_cell_formula_units_Z 4
_cell_length_a 11.745(4)
_cell_length_b 7.600(4)
_cell_length_c 21.929(6)
_cell_volume 1722.5(13)
_diffrn_radiation_type Mo
_diffrn_radiation_wavelength 0.7107
_exptl_absorpt_coefficient_mu 0.18
_exptl_crystal_density_diffrn 1.270
_exptl_crystal_F_000 688
_cod_data_source_file hu1022.cif
_cod_data_source_block hu1022_structure_1_of_1
_cod_original_cell_volume 1722.4(10)
_cod_original_formula_sum 'C20 H15 N3 S1'
_cod_database_code 2001586

loop_
_atom_site_label
_atom_site_fract_x
_atom_site_fract_y
_atom_site_fract_z
S .10872(8) .22620(10) .09123(4)
N(1) .0178(2) .2547(3) -.04969(9)
N(3) -.1300(2) .2801(3) -.01463(9)
N(4) -.1840(2) .2927(3) -.08570(10)
C(2) -.0043(2) .2550(4) .00830(10)
C(5) -.0965(2) .2768(4) -.10710(10)
C(6) .1425(2) .2517(4) -.04720(10)
C(7) .1850(2) .4007(4) -.06570(10)
C(8) .3058(2) .3998(5) -.06240(10)
C(9) .3822(3) .2531(5) -.0406(2)
C(10) .3374(3) .1057(5) -.0218(2)
C(11) .2171(3) .1040(5) -.0249(2)
C(12) -.3226(2) .3094(4) -.12670(10)
C(13) -.3805(2) .4591(5) -.12150(10)
C(14) -.5145(3) .4736(5) -.1606(2)
C(15) -.5843(3) .3352(6) -.2023(2)
C(16) -.5222(3) .1869(7) -.2056(2)
C(17) -.3904(3) .1708(6) -.1667(2)
C(18) -.1193(2) .2797(4) -.17880(10)
C(19) -.1817(3) .4199(5) -.22150(10)
C(20) -.2028(3) .4208(5) -.28960(10)
C(21) -.1613(3) .2808(5) -.31390(10)
C(22) -.1002(3) .1408(5) -.27170(10)
C(23) -.0787(3) .1387(5) -.20350(10)
H7 .132 .503 -.081
H8 .336 .502 -.075
H9 .465 .252 -.039
H10 .390 .004 -.006
H11 .187 .002 -.012
H13 -.331 .552 -.092
H14 -.557 .578 -.158
H15 -.676 .343 -.229
H16 -.570 .093 -.235
H17 -.347 .065 -.167
H19 -.210 .516 -.205
H20 -.246 .518 -.319
H21 -.175 .281 -.360
H22 -.072 .045 -.289
H23 -.037 .041 -.174

loop_
_geom_angle_atom_site_label_1
_geom_angle_atom_site_label_2
_geom_angle_atom_site_label_3
_geom_angle
C(2) N(1) C(5) 108.2(2)
C(2) N(1) C(6) 125.8(2)
C(5) N(1) C(6) 125.6(2)
N(4) N(3) C(2) 105.6(2)
N(3) N(4) C(5) 112.1(2)
N(3) N(4) C(12) 119.1(2)
C(5) N(4) C(12) 128.6(3)
S C(2) N(1) 125.8(2)
S C(2) N(3) 126.4(2)
N(1) C(2) N(3) 107.9(2)
N(1) C(5) N(4) 106.2(2)
N(1) C(5) C(18) 126.8(3)
N(4) C(5) C(18) 127.1(2)
N(1) C(6) C(7) 118.9(2)
N(1) C(6) C(11) 119.7(3)
C(7) C(6) C(11) 121.5(3)
C(6) C(7) C(8) 119.2(3)
C(7) C(8) C(9) 120.6(3)
C(8) C(9) C(10) 119.2(3)
C(9) C(10) C(11) 121.2(3)
C(6) C(11) C(10) 118.5(3)
N(4) C(12) C(13) 118.9(2)
N(4) C(12) C(17) 118.3(3)
C(13) C(12) C(17) 122.8(2)
C(12) C(13) C(14) 118.6(3)
C(13) C(14) C(15) 119.3(3)
C(14) C(15) C(16) 120.1(3)
C(15) C(16) C(17) 121.0(4)
C(12) C(17) C(16) 118.2(4)
C(5) C(18) C(19) 120.6(3)
C(5) C(18) C(23) 119.2(2)
C(19) C(18) C(23) 120.3(3)
C(18) C(19) C(20) 119.9(4)
C(19) C(20) C(21) 119.7(3)
C(20) C(21) C(22) 120.4(3)
C(21) C(22) C(23) 120.3(3)
C(18) C(23) C(22) 119.4(3)
C(6) C(7) H7 120.5(3)
C(8) C(7) H7 120.4(3)
C(7) C(8) H8 119.7(4)
C(9) C(8) H8 119.8(3)
C(8) C(9) H9 120.5(4)
C(10) C(9) H9 120.4(3)
C(9) C(10) H10 119.5(3)
C(11) C(10) H10 119.2(4)
C(6) C(11) H11 120.9(3)
C(10) C(11) H11 120.7(3)
C(12) C(13) H13 120.8(2)
C(14) C(13) H13 120.5(3)
C(13) C(14) H14 120.2(3)
C(15) C(14) H14 120.5(3)
C(14) C(15) H15 120.1(4)
C(16) C(15) H15 119.9(4)
C(15) C(16) H16 119.8(4)
C(17) C(16) H16 119.2(5)
C(12) C(17) H17 120.7(3)
C(16) C(17) H17 121.1(4)
C(18) C(19) H19 120.1(3)
C(20) C(19) H19 120.0(3)
C(19) C(20) H20 120.1(4)
C(21) C(20) H20 120.2(4)
C(20) C(21) H21 119.8(4)
C(22) C(21) H21 119.8(4)
C(21) C(22) H22 120.0(3)
C(23) C(22) H22 119.8(3)
C(18) C(23) H23 120.4(3)

loop_
_geom_bond_atom_site_label_1
_geom_bond_atom_site_label_2
_geom_bond_distance
S C(2) 1.681(2)
N(1) C(2) 1.413(4)
N(1) C(5) 1.346(2)
N(1) C(6) 1.439(3)
N(3) N(4) 1.379(3)
N(3) C(2) 1.328(3)
N(4) C(5) 1.323(4)
N(4) C(12) 1.443(3)
C(7) H7 .951(3)
C(8) H8 .951(4)
C(9) H9 .950(4)
C(10) H10 .950(4)
C(11) H11 .950(4)
C(5) C(18) 1.465(4)
C(6) C(7) 1.374(4)
C(6) C(11) 1.365(4)
C(7) C(8) 1.386(4)
C(8) C(9) 1.367(5)
C(9) C(10) 1.381(6)
C(10) C(11) 1.382(5)
C(12) C(13) 1.357(5)
C(12) C(17) 1.360(5)
C(13) C(14) 1.393(4)
C(14) C(15) 1.379(5)
C(15) C(16) 1.364(6)
C(16) C(17) 1.373(5)
C(18) C(19) 1.377(4)
C(18) C(23) 1.384(5)
C(19) C(20) 1.392(4)
C(20) C(21) 1.379(5)
C(21) C(22) 1.369(4)
C(22) C(23) 1.392(4)
C(13) H13 .951(3)
C(14) H14 .951(4)
C(15) H15 .951(3)
C(16) H16 .951(4)
C(17) H17 .950(4)
C(19) H19 .951(3)
C(20) H20 .950(3)
C(21) H21 .951(4)
C(22) H22 .950(4)
C(23) H23 .950(3)
